data_4037924
loop_
_publ_author_name
'Nikahd, Maryam'
'Mikusek, Jiri'
'Yu, Li-Juan'
'Coote, Michelle L.'
'Banwell, Martin G.'
'Ma, Chenxi'
'Gardiner, Michael G.'

_publ_section_title
;
 Exploiting Chitin as a Source of Biologically Fixed Nitrogen: Formation
 and Full Characterization of Small-Molecule Hetero- and Carbocyclic
 Pyrolysis Products.
;
_journal_name_full 'The Journal of organic chemistry'
_journal_paper_doi 10.1021/acs.joc.9b03438
_journal_year 2020
_chemical_formula_moiety 'C8 H7 N O2'
_chemical_formula_sum 'C8 H7 N O2'
_chemical_formula_weight 149.15
_space_group_crystal_system triclinic
_space_group_IT_number 2
_space_group_name_Hall '-P 1'
_space_group_name_H-M_alt 'P -1'
_atom_sites_solution_hydrogens geom
_atom_sites_solution_primary direct
_audit_creation_date 2019-05-30
_audit_creation_method
;
Olex2 1.2
(compiled 2018.05.29 svn.r3508 for OlexSys, GUI svn.r5506)
;
_cell_angle_alpha 77.401(8)
_cell_angle_beta 85.073(8)
_cell_angle_gamma 78.699(9)
_cell_formula_units_Z 2
_cell_length_a 6.5474(7)
_cell_length_b 7.2418(7)
_cell_length_c 7.6043(7)
_cell_measurement_reflns_used 1089
_cell_measurement_temperature 150.00(10)
_cell_measurement_theta_max 73.4400
_cell_measurement_theta_min 5.9530
_cell_volume 344.70(6)
_computing_cell_refinement 'CrysAlisPro 1.171.40.36a (Rigaku OD, 2018)'
_computing_data_collection 'CrysAlisPro 1.171.40.36a (Rigaku OD, 2018)'
_computing_data_reduction 'CrysAlisPro 1.171.40.36a (Rigaku OD, 2018)'
_computing_molecular_graphics 'Olex2 (Dolomanov et al., 2009)'
_computing_publication_material 'Olex2 (Dolomanov et al., 2009)'
_computing_structure_refinement 'ShelXL (Sheldrick, 2015)'
_computing_structure_solution 'ShelXS (Sheldrick, 2008)'
_diffrn_ambient_environment N~2~
_diffrn_ambient_temperature 150.00(10)
_diffrn_detector 'CCD plate'
_diffrn_detector_area_resol_mean 8.1297
_diffrn_detector_type EosS2
_diffrn_measured_fraction_theta_full 0.997
_diffrn_measured_fraction_theta_max 0.990
_diffrn_measurement_details
;
List of Runs (angles in degrees, time in seconds):

  # Type    Start    End  Width  t~exp~   \w     \q     \k     \f   Frames
--------------------------------------------------------------------------
  1  \w   -104.00 -20.00   1.00    2.42    --  -37.08 -57.00   0.00   84
  2  \w    -21.00  64.00   1.00    2.42    --   37.08 -77.00  90.00   85
  3  \w     18.00 106.00   1.00    2.42    --   37.08  38.00 -60.00   88
  4  \w    -32.00 106.00   1.00    2.42    --   37.08   0.00  90.00  138
  5  \w     27.00  90.00   1.00    2.42    --   37.08-125.00  30.00   63
  6  \w     27.00  90.00   1.00    2.42    --   37.08-125.00-150.00   63
  7  \w     27.00  90.00   1.00    2.42    --   37.08-125.00-120.00   63
  8  \w     44.00 131.00   1.00    9.68    --  111.00 -64.00 150.00   87
  9  \w     41.00 136.00   1.00    9.68    --  111.00 -25.00 150.00   95
 10  \w     42.00 106.00   1.00    9.68    --  111.00 -92.00 120.00   64
 11  \w     41.00 109.00   1.00    9.68    --  111.00-111.00  60.00   68
 12  \w    138.00 164.00   1.00    9.68    --  111.00  38.00-150.00   26
 13  \w     42.00  68.00   1.00    9.68    --  111.00 -38.00  30.00   26
 14  \w     50.00  80.00   1.00    9.68    --  111.00-111.00-120.00   30
 15  \w     70.00 106.00   1.00    9.68    --  111.00 -92.00  60.00   36
 16  \w     95.00 120.00   1.00    9.68    --  111.00  38.00-150.00   25
 17  \w     98.00 177.00   1.00    9.68    --  111.00  50.00-180.00   79
 18  \w     63.00 102.00   1.00    9.68    --  111.00 178.00 150.00   39
 19  \w     84.00 109.00   1.00    9.68    --  111.00-111.00-120.00   25
 20  \w    110.00 170.00   1.00    9.68    --  111.00  77.00 120.00   60
 21  \w     45.00  71.00   1.00    9.68    --  111.00 -92.00  90.00   26
 22  \w     78.00 108.00   1.00    9.68    --  111.00-111.00 -60.00   30
 23  \w    101.00 165.00   1.00    9.68    --  111.00  64.00-120.00   64
 24  \w    133.00 176.00   1.00    9.68    --  111.00  77.00  90.00   43
 25  \w     62.00 124.00   1.00    9.68    --  111.00 -64.00 120.00   62
 26  \w     64.00  98.00   1.00    9.68    --  111.00 178.00-150.00   34
 27  \w    125.00 169.00   1.00    9.68    --  111.00  77.00 150.00   44
 28  \w     80.00 105.00   1.00    9.68    --  111.00 -92.00 150.00   25
 29  \w    106.00 132.00   1.00    9.68    --  111.00 178.00-150.00   26
 30  \w     92.00 146.00   1.00    9.68    --  111.00 178.00  90.00   54
 31  \w     73.00 129.00   1.00    9.68    --  111.00 -38.00  30.00   56
 32  \w     96.00 130.00   1.00    9.68    --  111.00 -64.00-120.00   34
 33  \w     43.00  69.00   1.00    9.68    --  111.00 -38.00  90.00   26
 34  \w     42.00  76.00   1.00    9.68    --  111.00-111.00 -30.00   34
;
_diffrn_measurement_device 'four-circle diffractometer'
_diffrn_measurement_device_type 'SuperNova, Dual, Cu at home/near, EosS2'
_diffrn_measurement_method '\w scans'
_diffrn_orient_matrix_type 'CrysAlisPro convention (1999,Acta A55,543-557)'
_diffrn_orient_matrix_UB_11 -0.0615159000
_diffrn_orient_matrix_UB_12 -0.1931251000
_diffrn_orient_matrix_UB_13 -0.0062115000
_diffrn_orient_matrix_UB_21 -0.2156005000
_diffrn_orient_matrix_UB_22 0.0653183000
_diffrn_orient_matrix_UB_23 0.0874875000
_diffrn_orient_matrix_UB_31 -0.0861567000
_diffrn_orient_matrix_UB_32 0.0870873000
_diffrn_orient_matrix_UB_33 -0.1883832000
_diffrn_radiation_monochromator mirror
_diffrn_radiation_probe x-ray
_diffrn_radiation_type CuK\a
_diffrn_radiation_wavelength 1.54184
_diffrn_reflns_av_R_equivalents 0.0259
_diffrn_reflns_av_unetI/netI 0.0414
_diffrn_reflns_Laue_measured_fraction_full 0.997
_diffrn_reflns_Laue_measured_fraction_max 0.990
_diffrn_reflns_limit_h_max 7
_diffrn_reflns_limit_h_min -8
_diffrn_reflns_limit_k_max 8
_diffrn_reflns_limit_k_min -8
_diffrn_reflns_limit_l_max 6
_diffrn_reflns_limit_l_min -9
_diffrn_reflns_number 2994
_diffrn_reflns_point_group_measured_fraction_full 0.997
_diffrn_reflns_point_group_measured_fraction_max 0.990
_diffrn_reflns_theta_full 67.684
_diffrn_reflns_theta_max 73.827
_diffrn_reflns_theta_min 5.969
_diffrn_source 'micro-focus sealed X-ray tube'
_diffrn_source_type 'SuperNova (Cu) X-ray Source'
_exptl_absorpt_coefficient_mu 0.873
_exptl_absorpt_correction_T_max 1.00000
_exptl_absorpt_correction_T_min 0.96708
_exptl_absorpt_correction_type multi-scan
_exptl_absorpt_process_details
;
CrysAlisPro 1.171.40.36a (Rigaku Oxford Diffraction, 2018)
Empirical absorption correction using spherical harmonics,
 implemented in SCALE3 ABSPACK scaling algorithm.
;
_exptl_crystal_colour colourless
_exptl_crystal_colour_primary colourless
_exptl_crystal_density_diffrn 1.437
_exptl_crystal_description needle
_exptl_crystal_F_000 156
_exptl_crystal_size_max 0.14
_exptl_crystal_size_mid 0.044
_exptl_crystal_size_min 0.035
_refine_diff_density_max 0.479
_refine_diff_density_min -0.207
_refine_diff_density_rms 0.050
_refine_ls_extinction_method none
_refine_ls_goodness_of_fit_ref 1.051
_refine_ls_hydrogen_treatment constr
_refine_ls_matrix_type full
_refine_ls_number_parameters 102
_refine_ls_number_reflns 1378
_refine_ls_number_restraints 0
_refine_ls_restrained_S_all 1.051
_refine_ls_R_factor_all 0.0564
_refine_ls_R_factor_gt 0.0450
_refine_ls_shift/su_max 0.000
_refine_ls_shift/su_mean 0.000
_refine_ls_structure_factor_coef Fsqd
_refine_ls_weighting_details 'w=1/[\s^2^(Fo^2^)+(0.0572P)^2^+0.0903P] where P=(Fo^2^+2Fc^2^)/3'
_refine_ls_weighting_scheme calc
_refine_ls_wR_factor_gt 0.1118
_refine_ls_wR_factor_ref 0.1211
_reflns_Friedel_coverage 0.000
_reflns_number_gt 1124
_reflns_number_total 1378
_reflns_threshold_expression 'I > 2\s(I)'
_cod_data_source_file jo9b03438_si_002.cif
_cod_data_source_block mn-27c4scaled
_cod_database_code 4037924
_shelx_shelxl_version_number 2016/6
_chemical_oxdiff_formula c8h7n1o2
_shelx_space_group_comment
;
The symmetry employed for this shelxl refinement is uniquely defined
by the following loop, which should always be used as a source of
symmetry information in preference to the above space-group names.
They are only intended as comments.
;
_reflns_odcompleteness_completeness 98.43
_reflns_odcompleteness_iscentric 1
_reflns_odcompleteness_theta 74.33
_olex2_refinement_description
;
1. Fixed Uiso
 At 1.2 times of:
  All C(H) groups
 At 1.5 times of:
  All C(H,H,H) groups, All O(H) groups
2.a Aromatic/amide H refined with riding coordinates:
 C4(H4), C5(H5), C7(H7)
2.b Idealised Me refined as rotating group:
 C2(H2A,H2B,H2C)
2.c Idealised tetrahedral OH refined as rotating group:
 O2(H2)
;
_ins_header
;
TITL MN-27c4scaled in P-1 
REM P-1 (#2 in standard setting)
CELL 1.54184   6.547420   7.241828   7.604319  77.4012  85.0734  78.6994
ZERR    2.00   0.000739   0.000668   0.000678   0.0077   0.0083   0.0088
LATT  1
SFAC C H N O
UNIT 16.00 14.00 2.00 4.00
TREF
HKLF 4
END
;
_olex2_date_sample_data_collection 2019-05-29
_olex2_date_sample_submission 2019-05-29
_olex2_diffrn_ambient_temperature_device 'Oxford Cryosystems'
_olex2_exptl_crystal_mounting_method 'The crystal was mounted on a MITIGEN holder with oil'
_olex2_submission_special_instructions 'No special instructions were received'
_oxdiff_exptl_absorpt_empirical_details
;
Empirical correction (ABSPACK) includes:
- Absorption correction using spherical harmonics
- Frame scaling
;
_oxdiff_exptl_absorpt_empirical_full_max 3.344
_oxdiff_exptl_absorpt_empirical_full_min 0.761

loop_
_space_group_symop_operation_xyz
'x, y, z'
'-x, -y, -z'

loop_
_atom_site_label
_atom_site_type_symbol
_atom_site_fract_x
_atom_site_fract_y
_atom_site_fract_z
_atom_site_U_iso_or_equiv
_atom_site_adp_type
_atom_site_occupancy
_atom_site_site_symmetry_order
_atom_site_calc_flag
_atom_site_refinement_flags_posn
_atom_site_refinement_flags_adp
_atom_site_refinement_flags_occupancy
_atom_site_disorder_assembly
_atom_site_disorder_group
O1 O 0.7452(2) 0.03152(18) 0.16428(17) 0.0259(3) Uani 1 1 d . . . . .
O2 O 0.2777(2) 0.55002(19) 0.3836(2) 0.0332(3) Uani 1 1 d . . . . .
H2 H 0.366219 0.614967 0.340249 0.050 Uiso 1 1 calc GR . . . .
N1 N 0.5177(2) -0.1719(2) 0.22882(19) 0.0247(3) Uani 1 1 d . . . . .
C1 C 0.7016(3) -0.1470(3) 0.1662(2) 0.0249(4) Uani 1 1 d . . . . .
C2 C 0.8723(3) -0.2864(3) 0.1007(3) 0.0322(4) Uani 1 1 d . . . . .
H2A H 0.965874 -0.217968 0.019694 0.048 Uiso 1 1 calc GR . . . .
H2B H 0.814653 -0.365063 0.038669 0.048 Uiso 1 1 calc GR . . . .
H2C H 0.947006 -0.366592 0.201439 0.048 Uiso 1 1 calc GR . . . .
C3 C 0.4240(3) 0.0040(2) 0.2762(2) 0.0226(4) Uani 1 1 d . . . . .
C4 C 0.2288(3) 0.0649(3) 0.3531(2) 0.0255(4) Uani 1 1 d . . . . .
H4 H 0.130800 -0.015564 0.381093 0.031 Uiso 1 1 calc R . . . .
C5 C 0.1853(3) 0.2492(3) 0.3866(2) 0.0250(4) Uani 1 1 d . . . . .
H5 H 0.055997 0.293037 0.438465 0.030 Uiso 1 1 calc R . . . .
C6 C 0.3332(3) 0.3720(2) 0.3436(2) 0.0245(4) Uani 1 1 d . . . . .
C7 C 0.5291(3) 0.3128(3) 0.2654(2) 0.0258(4) Uani 1 1 d . . . . .
H7 H 0.627802 0.392417 0.235766 0.031 Uiso 1 1 calc R . . . .
C8 C 0.5660(3) 0.1282(2) 0.2352(2) 0.0226(4) Uani 1 1 d . . . . .

loop_
_atom_site_aniso_label
_atom_site_aniso_U_11
_atom_site_aniso_U_22
_atom_site_aniso_U_33
_atom_site_aniso_U_23
_atom_site_aniso_U_13
_atom_site_aniso_U_12
O1 0.0250(6) 0.0232(6) 0.0299(6) -0.0081(5) 0.0041(5) -0.0043(5)
O2 0.0311(7) 0.0250(7) 0.0459(8) -0.0138(6) 0.0048(6) -0.0063(5)
N1 0.0311(8) 0.0206(7) 0.0228(7) -0.0060(5) 0.0001(6) -0.0049(6)
C1 0.0312(9) 0.0218(8) 0.0208(8) -0.0051(6) -0.0009(6) -0.0022(7)
C2 0.0343(10) 0.0272(9) 0.0326(9) -0.0085(7) 0.0023(7) 0.0015(7)
C3 0.0282(9) 0.0192(8) 0.0208(8) -0.0046(6) -0.0011(6) -0.0043(6)
C4 0.0264(9) 0.0240(9) 0.0270(8) -0.0050(6) 0.0030(7) -0.0090(6)
C5 0.0238(9) 0.0253(9) 0.0255(8) -0.0062(6) 0.0026(6) -0.0046(7)
C6 0.0276(9) 0.0203(8) 0.0260(8) -0.0067(6) -0.0014(7) -0.0032(6)
C7 0.0258(9) 0.0214(8) 0.0315(9) -0.0060(6) 0.0013(7) -0.0080(7)
C8 0.0228(8) 0.0233(8) 0.0212(8) -0.0043(6) 0.0013(6) -0.0039(6)

loop_
_atom_type_symbol
_atom_type_description
_atom_type_scat_dispersion_real
_atom_type_scat_dispersion_imag
_atom_type_scat_source
C C 0.0181 0.0091 'International Tables Vol C Tables 4.2.6.8 and 6.1.1.4'
H H 0.0000 0.0000 'International Tables Vol C Tables 4.2.6.8 and 6.1.1.4'
N N 0.0311 0.0180 'International Tables Vol C Tables 4.2.6.8 and 6.1.1.4'
O O 0.0492 0.0322 'International Tables Vol C Tables 4.2.6.8 and 6.1.1.4'

loop_
_exptl_crystal_face_index_h
_exptl_crystal_face_index_k
_exptl_crystal_face_index_l
_exptl_crystal_face_perp_dist
-4 0 0 0.0222
4 0 0 0.0222
0 -1 5 0.0568
0 1 -5 0.0568
1 5 0 0.0175
-1 -5 0 0.0175

loop_
_geom_angle_atom_site_label_1
_geom_angle_atom_site_label_2
_geom_angle_atom_site_label_3
_geom_angle
_geom_angle_site_symmetry_1
_geom_angle_site_symmetry_3
_geom_angle_publ_flag
C1 O1 C8 104.33(13) . . ?
C1 N1 C3 104.63(15) . . ?
O1 C1 C2 116.31(16) . . ?
N1 C1 O1 115.11(15) . . ?
N1 C1 C2 128.56(17) . . ?
C4 C3 N1 132.03(16) . . ?
C8 C3 N1 108.36(15) . . ?
C8 C3 C4 119.60(16) . . ?
C5 C4 C3 117.72(16) . . ?
C4 C5 C6 121.32(16) . . ?
O2 C6 C5 117.21(16) . . ?
O2 C6 C7 121.35(16) . . ?
C7 C6 C5 121.44(16) . . ?
C8 C7 C6 115.26(16) . . ?
O1 C8 C3 107.57(15) . . ?
O1 C8 C7 127.76(16) . . ?
C7 C8 C3 124.65(16) . . ?

loop_
_geom_bond_atom_site_label_1
_geom_bond_atom_site_label_2
_geom_bond_distance
_geom_bond_site_symmetry_2
_geom_bond_publ_flag
O1 C1 1.374(2) . ?
O1 C8 1.376(2) . ?
O2 C6 1.362(2) . ?
N1 C1 1.288(2) . ?
N1 C3 1.408(2) . ?
C1 C2 1.483(2) . ?
C3 C4 1.390(2) . ?
C3 C8 1.388(2) . ?
C4 C5 1.384(3) . ?
C5 C6 1.411(2) . ?
C6 C7 1.396(2) . ?
C7 C8 1.377(3) . ?

loop_
_exptl_oxdiff_crystal_face_indexfrac_h
_exptl_oxdiff_crystal_face_indexfrac_k
_exptl_oxdiff_crystal_face_indexfrac_l
_exptl_oxdiff_crystal_face_x
_exptl_oxdiff_crystal_face_y
_exptl_oxdiff_crystal_face_z
-3.9946 0.0096 0.0044 0.2439 0.8623 0.3442
3.9946 -0.0096 -0.0044 -0.2439 -0.8623 -0.3442
-0.0146 -1.0042 4.9859 0.1639 0.3738 -1.0255
0.0146 1.0042 -4.9859 -0.1639 -0.3738 1.0255
1.0084 5.0088 0.0081 -1.0294 0.1105 0.3478
-1.0084 -5.0088 -0.0081 1.0294 -0.1105 -0.3478
